data_7133165
loop_
_publ_author_name
'Shi, Lin'
'Liu, Lidong'
'Lei, Xingyu'
'Wang, Yihan'
'Fang, Yeguang'
'Jiao, Peng'

_publ_section_title
;
 Dearomative pyrrole (3+2) reaction with geminal bromonitroalkane:
 synthesis of 2,3-dihydropyrroles.
;
_journal_issue 54
_journal_name_full 'Chemical communications (Cambridge, England)'
_journal_page_first 6953
_journal_page_last 6956
_journal_paper_doi 10.1039/d4cc01437e
_journal_volume 60
_journal_year 2024
_chemical_formula_moiety 'C18 H22 N2 O4'
_chemical_formula_sum 'C19 H22 N O4'
_chemical_formula_weight 328.37
_space_group_crystal_system monoclinic
_space_group_IT_number 14
_space_group_name_Hall '-P 2ybc'
_space_group_name_H-M_alt 'P 1 21/c 1'
_atom_sites_solution_hydrogens geom
_audit_creation_date 2023-11-08
_audit_creation_method
;
Olex2 1.5
(compiled 2022.04.07 svn.rca3783a0 for OlexSys, GUI svn.r6498)
;
_audit_update_record
;
2023-11-09 deposited with the CCDC.	2024-06-05 downloaded from the CCDC.
;
_cell_angle_alpha 90
_cell_angle_beta 93.934(11)
_cell_angle_gamma 90
_cell_formula_units_Z 4
_cell_length_a 15.1005(18)
_cell_length_b 9.9090(10)
_cell_length_c 11.5159(15)
_cell_measurement_reflns_used 10627
_cell_measurement_temperature 100(2)
_cell_measurement_theta_max 76.4550
_cell_measurement_theta_min 5.3050
_cell_volume 1719.1(4)
_computing_molecular_graphics 'Olex2 1.5 (Dolomanov et al., 2009)'
_computing_publication_material 'Olex2 1.5 (Dolomanov et al., 2009)'
_computing_structure_refinement 'SHELXL-2018/1 (Sheldrick, 2018)'
_computing_structure_solution 'SHELXT 2014/5 (Sheldrick, 2014)'
_diffrn_ambient_temperature 100(2)
_diffrn_detector_area_resol_mean 10.0000
_diffrn_measured_fraction_theta_full 1.000
_diffrn_measured_fraction_theta_max 0.963
_diffrn_measurement_device_type 'XtaLAB Synergy R, DW system, HyPix'
_diffrn_measurement_method '\w scans'
_diffrn_radiation_type CuK\a
_diffrn_radiation_wavelength 1.54184
_diffrn_reflns_av_R_equivalents 0.0780
_diffrn_reflns_av_unetI/netI 0.0496
_diffrn_reflns_Laue_measured_fraction_full 1.000
_diffrn_reflns_Laue_measured_fraction_max 0.963
_diffrn_reflns_limit_h_max 19
_diffrn_reflns_limit_h_min -19
_diffrn_reflns_limit_k_max 12
_diffrn_reflns_limit_k_min -11
_diffrn_reflns_limit_l_max 13
_diffrn_reflns_limit_l_min -14
_diffrn_reflns_number 23697
_diffrn_reflns_point_group_measured_fraction_full 1.000
_diffrn_reflns_point_group_measured_fraction_max 0.963
_diffrn_reflns_theta_full 67.684
_diffrn_reflns_theta_max 76.835
_diffrn_reflns_theta_min 5.343
_diffrn_source 'Rotating-anode X-ray tube'
_exptl_absorpt_coefficient_mu 0.724
_exptl_crystal_colour 'clear intense colourless'
_exptl_crystal_density_diffrn 1.269
_exptl_crystal_description plate
_exptl_crystal_F_000 700
_exptl_crystal_size_max 0.150
_exptl_crystal_size_mid 0.100
_exptl_crystal_size_min 0.100
_refine_diff_density_max 0.237
_refine_diff_density_min -0.215
_refine_diff_density_rms 0.046
_refine_ls_extinction_coef 0.0021(3)
_refine_ls_extinction_expression Fc^*^=kFc[1+0.001xFc^2^\l^3^/sin(2\q)]^-1/4^
_refine_ls_extinction_method 'SHELXL-2018/1 (Sheldrick 2018)'
_refine_ls_goodness_of_fit_ref 1.050
_refine_ls_hydrogen_treatment constr
_refine_ls_matrix_type full
_refine_ls_number_parameters 222
_refine_ls_number_reflns 3496
_refine_ls_number_restraints 0
_refine_ls_restrained_S_all 1.050
_refine_ls_R_factor_all 0.0491
_refine_ls_R_factor_gt 0.0390
_refine_ls_shift/su_max 0.001
_refine_ls_shift/su_mean 0.000
_refine_ls_structure_factor_coef Fsqd
_refine_ls_weighting_details 'w=1/[\s^2^(Fo^2^)+(0.0394P)^2^+0.5015P] where P=(Fo^2^+2Fc^2^)/3'
_refine_ls_weighting_scheme calc
_refine_ls_wR_factor_gt 0.0949
_refine_ls_wR_factor_ref 0.1004
_reflns_Friedel_coverage 0.000
_reflns_number_gt 2890
_reflns_number_total 3496
_reflns_threshold_expression 'I > 2\s(I)'
_cod_data_source_file d4cc01437e2.cif
_cod_data_source_block 20221122a_auto
_cod_depositor_comments 'Adding full bibliography for 7133162--7133165.cif.'
_cod_database_code 7133165
_shelx_shelxl_version_number 2018/1
_shelx_space_group_comment
;
The symmetry employed for this shelxl refinement is uniquely defined
by the following loop, which should always be used as a source of
symmetry information in preference to the above space-group names.
They are only intended as comments.
;
_olex2_refinement_description
;
1.a Ternary CH refined with riding coordinates:
 C2(H2), C6(H6)
1.b Secondary CH2 refined with riding coordinates:
 C23(H23A,H23B)
1.c Aromatic/amide H refined with riding coordinates:
 C14(H14), C13(H13), C8(H8), C10(H10), C11(H11), C12(H12)
1.d Idealised Me refined as rotating group:
 C18(H18A,H18B,H18C), C20(H20A,H20B,H20C), C19(H19A,H19B,H19C), C24(H24A,H24B,
 H24C)
;
_olex2_submission_special_instructions 'No special instructions were received'

loop_
_space_group_symop_operation_xyz
'x, y, z'
'-x, y+1/2, -z+1/2'
'-x, -y, -z'
'x, -y-1/2, z-1/2'

loop_
_atom_site_label
_atom_site_type_symbol
_atom_site_fract_x
_atom_site_fract_y
_atom_site_fract_z
_atom_site_U_iso_or_equiv
_atom_site_adp_type
_atom_site_occupancy
_atom_site_site_symmetry_order
_atom_site_calc_flag
_atom_site_refinement_flags_posn
_atom_site_refinement_flags_adp
_atom_site_refinement_flags_occupancy
_atom_site_disorder_assembly
_atom_site_disorder_group
O16 O 0.69042(6) 0.07431(10) 0.35637(8) 0.0197(2) Uani 1 1 d . . . . .
O21 O 0.66500(6) 0.01686(10) 0.54373(8) 0.0234(2) Uani 1 1 d . . . . .
O3 O 0.90053(6) -0.31840(9) 0.51229(8) 0.0192(2) Uani 1 1 d . . . . .
N7 N 0.79019(7) -0.04747(11) 0.46261(9) 0.0172(2) Uani 1 1 d . . . . .
O22 O 0.80497(7) -0.46955(9) 0.57981(9) 0.0242(2) Uani 1 1 d . . . . .
C1 C 0.92652(8) -0.11021(13) 0.40961(11) 0.0169(3) Uani 1 1 d . . . . .
C2 C 0.91685(8) -0.17374(13) 0.52719(11) 0.0171(3) Uani 1 1 d . . . . .
H2 H 0.969048 -0.154840 0.583006 0.021 Uiso 1 1 calc R U . . .
C5 C 0.78263(9) -0.23824(13) 0.60561(11) 0.0180(3) Uani 1 1 d . . . . .
C14 C 1.07323(9) -0.21555(14) 0.38305(12) 0.0200(3) Uani 1 1 d . . . . .
H14 H 1.069582 -0.261067 0.455175 0.024 Uiso 1 1 calc R U . . .
C13 C 1.14666(9) -0.23518(14) 0.31917(13) 0.0220(3) Uani 1 1 d . . . . .
H13 H 1.192987 -0.293756 0.347676 0.026 Uiso 1 1 calc R U . . .
N4 N 0.82234(7) -0.34649(11) 0.57166(9) 0.0182(2) Uani 1 1 d . . . . .
C8 C 0.85147(9) -0.04408(13) 0.37760(11) 0.0171(3) Uani 1 1 d . . . . .
H8 H 0.841132 0.000330 0.304822 0.021 Uiso 1 1 calc R U . . .
C6 C 0.83018(8) -0.11497(13) 0.56893(11) 0.0170(3) Uani 1 1 d . . . . .
H6 H 0.841616 -0.050020 0.634722 0.020 Uiso 1 1 calc R U . . .
C10 C 1.01166(9) -0.06250(14) 0.23599(11) 0.0184(3) Uani 1 1 d . . . . .
H10 H 0.965992 -0.002783 0.207474 0.022 Uiso 1 1 calc R U . . .
C15 C 0.71001(8) 0.01658(13) 0.46092(11) 0.0181(3) Uani 1 1 d . . . . .
C9 C 1.00419(9) -0.12928(13) 0.34251(11) 0.0173(3) Uani 1 1 d . . . . .
C17 C 0.59895(9) 0.12217(14) 0.32518(12) 0.0207(3) Uani 1 1 d . . . . .
C23 C 0.70306(9) -0.25068(14) 0.67436(12) 0.0229(3) Uani 1 1 d . . . . .
H23A H 0.696508 -0.345925 0.698274 0.027 Uiso 1 1 calc R U . . .
H23B H 0.649574 -0.225786 0.624424 0.027 Uiso 1 1 calc R U . . .
C11 C 1.08480(9) -0.08286(14) 0.17230(12) 0.0206(3) Uani 1 1 d . . . . .
H11 H 1.088875 -0.037722 0.100086 0.025 Uiso 1 1 calc R U . . .
C18 C 0.57605(10) 0.23800(16) 0.40415(13) 0.0276(3) Uani 1 1 d . . . . .
H18A H 0.571646 0.204236 0.483532 0.041 Uiso 1 1 calc R U . . .
H18B H 0.519147 0.277586 0.375795 0.041 Uiso 1 1 calc R U . . .
H18C H 0.622597 0.306920 0.404078 0.041 Uiso 1 1 calc R U . . .
C12 C 1.15260(9) -0.16935(14) 0.21360(12) 0.0216(3) Uani 1 1 d . . . . .
H12 H 1.202778 -0.183223 0.169597 0.026 Uiso 1 1 calc R U . . .
C20 C 0.60433(10) 0.17011(17) 0.20065(12) 0.0274(3) Uani 1 1 d . . . . .
H20A H 0.644993 0.247083 0.199241 0.041 Uiso 1 1 calc R U . . .
H20B H 0.545207 0.197592 0.168861 0.041 Uiso 1 1 calc R U . . .
H20C H 0.626266 0.096598 0.153454 0.041 Uiso 1 1 calc R U . . .
C19 C 0.53558(9) 0.00343(16) 0.33019(13) 0.0266(3) Uani 1 1 d . . . . .
H19A H 0.554731 -0.069137 0.279802 0.040 Uiso 1 1 calc R U . . .
H19B H 0.475523 0.032325 0.303545 0.040 Uiso 1 1 calc R U . . .
H19C H 0.535634 -0.029453 0.410454 0.040 Uiso 1 1 calc R U . . .
C24 C 0.70858(10) -0.16126(16) 0.78272(13) 0.0280(3) Uani 1 1 d . . . . .
H24A H 0.706915 -0.066177 0.759255 0.042 Uiso 1 1 calc R U . . .
H24B H 0.764163 -0.179620 0.829020 0.042 Uiso 1 1 calc R U . . .
H24C H 0.658207 -0.180630 0.829391 0.042 Uiso 1 1 calc R U . . .

loop_
_atom_site_aniso_label
_atom_site_aniso_U_11
_atom_site_aniso_U_22
_atom_site_aniso_U_33
_atom_site_aniso_U_23
_atom_site_aniso_U_13
_atom_site_aniso_U_12
O16 0.0148(5) 0.0251(5) 0.0192(5) 0.0051(4) 0.0020(3) 0.0036(4)
O21 0.0208(5) 0.0304(6) 0.0195(5) 0.0041(4) 0.0049(4) 0.0061(4)
O3 0.0204(5) 0.0163(5) 0.0216(5) 0.0014(4) 0.0058(4) -0.0006(4)
N7 0.0159(5) 0.0201(6) 0.0157(5) 0.0030(4) 0.0010(4) 0.0015(4)
O22 0.0302(5) 0.0156(5) 0.0270(5) 0.0030(4) 0.0031(4) -0.0043(4)
C1 0.0174(6) 0.0160(6) 0.0171(6) -0.0008(5) 0.0007(5) -0.0021(5)
C2 0.0169(6) 0.0155(6) 0.0187(6) -0.0008(5) 0.0000(5) -0.0005(5)
C5 0.0179(6) 0.0202(7) 0.0159(6) 0.0010(5) -0.0003(5) -0.0002(5)
C14 0.0197(7) 0.0175(7) 0.0230(7) 0.0027(5) 0.0024(5) -0.0008(5)
C13 0.0188(7) 0.0164(7) 0.0310(8) 0.0000(5) 0.0036(5) 0.0021(5)
N4 0.0184(6) 0.0183(6) 0.0180(5) 0.0026(4) 0.0014(4) -0.0023(4)
C8 0.0177(6) 0.0177(6) 0.0163(6) 0.0011(5) 0.0031(5) -0.0019(5)
C6 0.0166(6) 0.0195(7) 0.0147(6) 0.0016(5) -0.0004(5) 0.0006(5)
C10 0.0181(6) 0.0179(7) 0.0190(6) -0.0015(5) -0.0009(5) 0.0000(5)
C15 0.0168(6) 0.0184(7) 0.0189(7) 0.0014(5) 0.0005(5) 0.0005(5)
C9 0.0172(6) 0.0151(6) 0.0194(6) -0.0023(5) 0.0007(5) -0.0023(5)
C17 0.0158(6) 0.0269(7) 0.0194(7) 0.0023(5) 0.0007(5) 0.0051(5)
C23 0.0200(7) 0.0230(7) 0.0260(7) 0.0046(5) 0.0046(5) -0.0018(5)
C11 0.0240(7) 0.0200(7) 0.0179(6) -0.0016(5) 0.0029(5) -0.0040(5)
C18 0.0278(7) 0.0285(8) 0.0265(8) 0.0012(6) 0.0021(6) 0.0086(6)
C12 0.0198(7) 0.0194(7) 0.0263(7) -0.0044(5) 0.0073(5) -0.0014(5)
C20 0.0230(7) 0.0377(9) 0.0218(7) 0.0069(6) 0.0022(6) 0.0075(6)
C19 0.0191(7) 0.0351(8) 0.0257(7) -0.0007(6) 0.0016(5) -0.0017(6)
C24 0.0261(8) 0.0354(8) 0.0233(7) 0.0042(6) 0.0069(6) 0.0046(6)

loop_
_atom_type_symbol
_atom_type_description
_atom_type_scat_dispersion_real
_atom_type_scat_dispersion_imag
_atom_type_scat_source
C C 0.0181 0.0091 'International Tables Vol C Tables 4.2.6.8 and 6.1.1.4'
H H 0.0000 0.0000 'International Tables Vol C Tables 4.2.6.8 and 6.1.1.4'
N N 0.0311 0.0180 'International Tables Vol C Tables 4.2.6.8 and 6.1.1.4'
O O 0.0492 0.0322 'International Tables Vol C Tables 4.2.6.8 and 6.1.1.4'

loop_
_geom_angle_atom_site_label_1
_geom_angle_atom_site_label_2
_geom_angle_atom_site_label_3
_geom_angle
_geom_angle_site_symmetry_1
_geom_angle_site_symmetry_3
_geom_angle_publ_flag
C15 O16 C17 119.78(10) . . ?
N4 O3 C2 105.81(9) . . ?
C8 N7 C6 109.75(10) . . ?
C15 N7 C8 127.57(11) . . ?
C15 N7 C6 122.03(11) . . ?
C8 C1 C2 108.60(11) . . ?
C8 C1 C9 127.81(12) . . ?
C9 C1 C2 123.46(11) . . ?
O3 C2 C1 109.24(10) . . ?
O3 C2 H2 112.2 . . ?
O3 C2 C6 105.51(10) . . ?
C1 C2 H2 112.2 . . ?
C1 C2 C6 105.01(10) . . ?
C6 C2 H2 112.2 . . ?
N4 C5 C6 110.42(11) . . ?
N4 C5 C23 119.78(12) . . ?
C23 C5 C6 129.77(12) . . ?
C13 C14 H14 119.6 . . ?
C13 C14 C9 120.81(13) . . ?
C9 C14 H14 119.6 . . ?
C14 C13 H13 120.0 . . ?
C14 C13 C12 120.08(13) . . ?
C12 C13 H13 120.0 . . ?
O22 N4 O3 114.14(10) . . ?
O22 N4 C5 132.59(12) . . ?
C5 N4 O3 113.27(10) . . ?
N7 C8 H8 123.7 . . ?
C1 C8 N7 112.67(11) . . ?
C1 C8 H8 123.7 . . ?
N7 C6 C2 102.65(10) . . ?
N7 C6 C5 115.17(11) . . ?
N7 C6 H6 111.9 . . ?
C2 C6 H6 111.9 . . ?
C5 C6 C2 102.39(10) . . ?
C5 C6 H6 111.9 . . ?
C9 C10 H10 119.7 . . ?
C11 C10 H10 119.7 . . ?
C11 C10 C9 120.64(12) . . ?
O16 C15 N7 110.49(11) . . ?
O21 C15 O16 127.10(12) . . ?
O21 C15 N7 122.40(12) . . ?
C14 C9 C1 120.54(12) . . ?
C14 C9 C10 118.36(12) . . ?
C10 C9 C1 121.10(12) . . ?
O16 C17 C18 110.09(11) . . ?
O16 C17 C20 102.70(10) . . ?
O16 C17 C19 108.78(11) . . ?
C18 C17 C19 113.11(12) . . ?
C20 C17 C18 111.00(12) . . ?
C20 C17 C19 110.65(12) . . ?
C5 C23 H23A 109.1 . . ?
C5 C23 H23B 109.1 . . ?
C5 C23 C24 112.67(12) . . ?
H23A C23 H23B 107.8 . . ?
C24 C23 H23A 109.1 . . ?
C24 C23 H23B 109.1 . . ?
C10 C11 H11 119.9 . . ?
C10 C11 C12 120.26(13) . . ?
C12 C11 H11 119.9 . . ?
C17 C18 H18A 109.5 . . ?
C17 C18 H18B 109.5 . . ?
C17 C18 H18C 109.5 . . ?
H18A C18 H18B 109.5 . . ?
H18A C18 H18C 109.5 . . ?
H18B C18 H18C 109.5 . . ?
C13 C12 C11 119.85(12) . . ?
C13 C12 H12 120.1 . . ?
C11 C12 H12 120.1 . . ?
C17 C20 H20A 109.5 . . ?
C17 C20 H20B 109.5 . . ?
C17 C20 H20C 109.5 . . ?
H20A C20 H20B 109.5 . . ?
H20A C20 H20C 109.5 . . ?
H20B C20 H20C 109.5 . . ?
C17 C19 H19A 109.5 . . ?
C17 C19 H19B 109.5 . . ?
C17 C19 H19C 109.5 . . ?
H19A C19 H19B 109.5 . . ?
H19A C19 H19C 109.5 . . ?
H19B C19 H19C 109.5 . . ?
C23 C24 H24A 109.5 . . ?
C23 C24 H24B 109.5 . . ?
C23 C24 H24C 109.5 . . ?
H24A C24 H24B 109.5 . . ?
H24A C24 H24C 109.5 . . ?
H24B C24 H24C 109.5 . . ?

loop_
_geom_bond_atom_site_label_1
_geom_bond_atom_site_label_2
_geom_bond_distance
_geom_bond_site_symmetry_2
_geom_bond_publ_flag
O16 C15 1.3473(16) . ?
O16 C17 1.4811(15) . ?
O21 C15 1.2085(16) . ?
O3 C2 1.4625(16) . ?
O3 N4 1.4318(14) . ?
N7 C8 1.3928(17) . ?
N7 C6 1.4865(16) . ?
N7 C15 1.3660(17) . ?
O22 N4 1.2521(15) . ?
C1 C2 1.5094(18) . ?
C1 C8 1.3388(19) . ?
C1 C9 1.4603(19) . ?
C2 H2 1.0000 . ?
C2 C6 1.5393(18) . ?
C5 N4 1.3019(18) . ?
C5 C6 1.4925(19) . ?
C5 C23 1.4887(19) . ?
C14 H14 0.9500 . ?
C14 C13 1.386(2) . ?
C14 C9 1.4032(19) . ?
C13 H13 0.9500 . ?
C13 C12 1.388(2) . ?
C8 H8 0.9500 . ?
C6 H6 1.0000 . ?
C10 H10 0.9500 . ?
C10 C9 1.4051(19) . ?
C10 C11 1.3818(19) . ?
C17 C18 1.519(2) . ?
C17 C20 1.5182(19) . ?
C17 C19 1.520(2) . ?
C23 H23A 0.9900 . ?
C23 H23B 0.9900 . ?
C23 C24 1.528(2) . ?
C11 H11 0.9500 . ?
C11 C12 1.394(2) . ?
C18 H18A 0.9800 . ?
C18 H18B 0.9800 . ?
C18 H18C 0.9800 . ?
C12 H12 0.9500 . ?
C20 H20A 0.9800 . ?
C20 H20B 0.9800 . ?
C20 H20C 0.9800 . ?
C19 H19A 0.9800 . ?
C19 H19B 0.9800 . ?
C19 H19C 0.9800 . ?
C24 H24A 0.9800 . ?
C24 H24B 0.9800 . ?
C24 H24C 0.9800 . ?

loop_
_geom_torsion_atom_site_label_1
_geom_torsion_atom_site_label_2
_geom_torsion_atom_site_label_3
_geom_torsion_atom_site_label_4
_geom_torsion
_geom_torsion_site_symmetry_1
_geom_torsion_site_symmetry_2
_geom_torsion_site_symmetry_3
_geom_torsion_site_symmetry_4
_geom_torsion_publ_flag
O3 C2 C6 N7 -104.17(10) . . . . ?
O3 C2 C6 C5 15.53(12) . . . . ?
C1 C2 C6 N7 11.20(12) . . . . ?
C1 C2 C6 C5 130.90(10) . . . . ?
C2 O3 N4 O22 -171.64(10) . . . . ?
C2 O3 N4 C5 9.04(13) . . . . ?
C2 C1 C8 N7 3.08(15) . . . . ?
C2 C1 C9 C14 3.34(19) . . . . ?
C2 C1 C9 C10 -176.89(12) . . . . ?
C14 C13 C12 C11 0.4(2) . . . . ?
C13 C14 C9 C1 179.31(12) . . . . ?
C13 C14 C9 C10 -0.5(2) . . . . ?
N4 O3 C2 C1 -127.53(10) . . . . ?
N4 O3 C2 C6 -15.10(12) . . . . ?
N4 C5 C6 N7 99.80(13) . . . . ?
N4 C5 C6 C2 -10.74(14) . . . . ?
N4 C5 C23 C24 131.54(13) . . . . ?
C8 N7 C6 C2 -9.98(13) . . . . ?
C8 N7 C6 C5 -120.37(12) . . . . ?
C8 N7 C15 O16 7.57(18) . . . . ?
C8 N7 C15 O21 -173.29(13) . . . . ?
C8 C1 C2 O3 103.55(12) . . . . ?
C8 C1 C2 C6 -9.20(14) . . . . ?
C8 C1 C9 C14 -172.04(13) . . . . ?
C8 C1 C9 C10 7.7(2) . . . . ?
C6 N7 C8 C1 4.72(15) . . . . ?
C6 N7 C15 O16 177.33(11) . . . . ?
C6 N7 C15 O21 -3.5(2) . . . . ?
C6 C5 N4 O3 1.53(15) . . . . ?
C6 C5 N4 O22 -177.63(12) . . . . ?
C6 C5 C23 C24 -46.25(19) . . . . ?
C10 C11 C12 C13 -0.1(2) . . . . ?
C15 O16 C17 C18 65.36(15) . . . . ?
C15 O16 C17 C20 -176.37(12) . . . . ?
C15 O16 C17 C19 -59.09(15) . . . . ?
C15 N7 C8 C1 175.50(12) . . . . ?
C15 N7 C6 C2 178.64(11) . . . . ?
C15 N7 C6 C5 68.25(16) . . . . ?
C9 C1 C2 O3 -72.60(15) . . . . ?
C9 C1 C2 C6 174.64(11) . . . . ?
C9 C1 C8 N7 179.01(12) . . . . ?
C9 C14 C13 C12 -0.1(2) . . . . ?
C9 C10 C11 C12 -0.5(2) . . . . ?
C17 O16 C15 O21 -13.0(2) . . . . ?
C17 O16 C15 N7 166.13(11) . . . . ?
C23 C5 N4 O3 -176.66(11) . . . . ?
C23 C5 N4 O22 4.2(2) . . . . ?
C23 C5 C6 N7 -82.25(17) . . . . ?
C23 C5 C6 C2 167.21(13) . . . . ?
C11 C10 C9 C1 -179.00(12) . . . . ?
C11 C10 C9 C14 0.78(19) . . . . ?
